data_4001888
loop_
_publ_author_name
'Eschenroeder, Eike C. V.'
'Turrina, Alessandro'
'Picone, A. Lorena'
'Cinque, Gianfelice'
'Frogley, Mark D.'
'Cox, Paul A.'
'Howe, Russell F.'
'Wright, Paul A.'

_publ_section_title
;
 Monitoring the Activation of Copper-Containing Zeotype Catalysts Prepared
 by Direct Synthesis Using in Situ Synchrotron Infrared Microcrystal
 Spectroscopy and Complementary Techniques
;
_journal_issue 3
_journal_name_full 'Chemistry of Materials'
_journal_page_first 1434
_journal_paper_doi 10.1021/cm403534b
_journal_volume 26
_journal_year 2014
_chemical_compound_source 'Hydrothermally synthesized'
_chemical_formula_analytical '(C10 Cu1 H24 N4)2 (C8 H 20 N1)2 Al24 Si 7.2 P16.8 O96 8.1H2O'
_chemical_formula_moiety
;
;
_chemical_formula_structural 'C36 Al24 Cu2 N10 O102.29 P16.80 Si7.20'
_chemical_formula_sum 'C18 Al12 Cu N5 O51.15 P8.4 Si3.6'
_chemical_formula_weight 1853.2145
_chemical_name_common 'Cu-SAPO STA-7'
_chemical_name_systematic 'SAPO SAV framework'
_space_group_IT_number 85
_symmetry_cell_setting tetragonal
_symmetry_space_group_name_Hall '-P 4a'
_symmetry_space_group_name_H-M 'P 4/n :2'
_audit_creation_date 2013-09-28T16:38
_audit_creation_method 'from EXP file using GSAS2CIF'
_audit_update_record ' 2013-09-28T16:38  Initial CIF as created by GSAS2CIF'
_cell_angle_alpha 90.0
_cell_angle_beta 90.0
_cell_angle_gamma 90.0
_cell_formula_units_Z 2
_cell_length_a 18.71193(4)
_cell_length_b 18.71193(4)
_cell_length_c 9.39907(4)
_cell_measurement_temperature 295
_cell_volume 3290.956(17)
_computing_structure_refinement GSAS
_computing_structure_solution 'GSAS software suite'
_diffrn_ambient_temperature 295
_diffrn_radiation_polarisn_ratio 0.93
_diffrn_radiation_probe x-ray
_diffrn_radiation_wavelength 0.800178
_diffrn_source synchrotron
_exptl_absorpt_correction_T_max 1.00000
_exptl_absorpt_correction_T_min 1.00000
_exptl_absorpt_process_details
;   GSAS Absorption/surface roughness correction: function number 0
 No correction is applied.
;
_exptl_crystal_density_diffrn 1.870
_exptl_crystal_F_000 1827.2
_pd_block_id 2013-09-28T16:38|START|y|ESRF_ID31_beamline
_pd_calc_method 'Rietveld Refinement'
_pd_char_colour purple
_pd_char_particle_morphology 'tetragonal prism'
_pd_instr_location ' ?'
_pd_meas_2theta_range_inc 0.003
_pd_meas_2theta_range_max 47.979
_pd_meas_2theta_range_min 0.003
_pd_meas_number_of_points 15993
_pd_phase_name 'from C:/gsas/PhD/Cu-STA-7_as-prep_2/CuSTA7-ap.cif'
_pd_proc_2theta_range_inc 0.003
_pd_proc_2theta_range_max 47.97879
_pd_proc_2theta_range_min 0.002792
_pd_proc_info_datetime 2013-09-28T16:38:56
_pd_proc_info_excluded_regions
; 
Regions 0.1-2.7 and 39.2-49.0 excluded due to lack of reflections
;
_pd_proc_ls_background_function
;   GSAS Background function number 1 with 34 terms.
 Shifted Chebyshev function of 1st kind
      1:    1755.58     2:   -663.920     3:    90.9130     4:    135.675    
      5:   -136.562     6:   -223.695     7:    280.681     8:   -172.829    
      9:    13.0247    10:    128.032    11:   -15.5988    12:   -24.4528    
     13:    32.8299    14:   -13.3361    15:   -3.17871    16:    45.3034    
     17:   -32.8851    18:   -18.4334    19:    37.3938    20:   -13.1017    
     21:    29.8188    22:    32.9700    23:   -16.1134    24:    46.7474    
     25:    16.9124    26:   -37.4251    27:    26.3884    28:    20.0894    
     29:   -2.13802    30:    29.0626    31:   -21.2038    32:    6.52121    
     33:   -2.41655    34:    22.3232    
;
_pd_proc_ls_peak_cutoff 0.00010
_pd_proc_ls_profile_function
;
 CW Profile function number 4 with  17 terms
 Pseudovoigt profile coefficients as parameterized in
 P. Thompson, D.E. Cox & J.B. Hastings (1987). J. Appl. Cryst.,20,79-83.
 Asymmetry correction of L.W. Finger, D.E. Cox & A. P. Jephcoat (1994).
 J. Appl. Cryst.,27,892-900.
 Microstrain broadening by P.W. Stephens,  (1999). J. Appl. Cryst.,32,281-289.
 Peak tails are ignored  where the intensity is below 0.0001 times the peak
   Aniso. broadening axis   0.0   0.0   1.0
;
_pd_proc_ls_prof_R_factor 0.0691
_pd_proc_ls_prof_wR_expected 0.0202
_pd_proc_ls_prof_wR_factor 0.1043
_pd_proc_number_of_points 15993
_pd_spec_mounting ' ?'
_refine_ls_goodness_of_fit_all 5.27
_refine_ls_matrix_type full
_refine_ls_number_parameters 37
_refine_ls_number_restraints 80
_refine_ls_R_Fsqd_factor 0.12765
_refine_ls_shift/su_max 0.04
_refine_ls_shift/su_mean 0.01
_reflns_d_resolution_high 1.193
_reflns_d_resolution_low 13.231
_reflns_limit_h_max 19
_reflns_limit_h_min 0
_reflns_limit_k_max 19
_reflns_limit_k_min 0
_reflns_limit_l_max 9
_reflns_limit_l_min 0
_reflns_number_total 1021
_cod_data_source_file cm403534b_si_002.cif
_cod_data_source_block START_publ
_cod_depositor_comments
;
The following automatic conversions were performed:

'_geom_bond_publ_flag' value 'N' changed to 'n' according to
/usr/data/users/saulius/automatic-downloads/current/ACS/lib/dictionaries/cif_core.dic
dictionary named 'cif_core.dic' version 2.4.2 from 2011-04-26 (133
times).

'_geom_angle_publ_flag' value 'N' changed to 'n' according
to
/usr/data/users/saulius/automatic-downloads/current/ACS/lib/dictionaries/cif_core.dic
dictionary named 'cif_core.dic' version 2.4.2 from 2011-04-26 (49
times).

Automatic conversion script
Id: cif_fix_values 2281 2013-09-26 08:29:07Z andrius 
;
_cod_original_cell_volume 3290.955(16)
_cod_original_sg_symbol_Hall
;
;
_cod_original_sg_symbol_H-M 'P 4/n'
_cod_original_formula_sum 'C18.00 Al12 Cu N5 O51.15 P8.40 Si3.60'
_cod_database_code 4001888
_gsas_exptl_extinct_corr_t_min 1.00000
_gsas_exptl_extinct_corr_t_max 1.00000

loop_
_symmetry_equiv_pos_site_id
_symmetry_equiv_pos_as_xyz
1 +x,+y,+z
2 -y+1/2,+x,+z
3 -x+1/2,-y+1/2,+z
4 +y,-x+1/2,+z
-1 -x,-y,-z
-2 +y+1/2,-x,-z
-3 +x+1/2,+y+1/2,-z
-4 -y,+x+1/2,-z

loop_
_atom_site_type_symbol
_atom_site_label
_atom_site_fract_x
_atom_site_fract_y
_atom_site_fract_z
_atom_site_occupancy
_atom_site_thermal_displace_type
_atom_site_U_iso_or_equiv
_atom_site_symmetry_multiplicity
P P1 0.66733 0.43493 0.59263 0.7 Uiso 0.00572 8
P P2 0.83241 0.55072 0.34042 0.7 Uiso 0.00572 8
P P3 1.05259 0.5617 0.16585 0.7 Uiso 0.00572 8
Al Al1 0.6646 0.54488 0.33858 1.0 Uiso 0.00761 8
Al Al2 0.83449 0.43375 0.5917 1.0 Uiso 0.00761 8
Al Al3 0.93016 0.44186 0.15934 1.0 Uiso 0.00761 8
O O1 0.65868 0.50071 0.50739 1.0 Uiso 0.00113 8
O O2 0.74802 0.42037 0.62086 1.0 Uiso 0.00113 8
O O3 0.63561 0.36951 0.52128 1.0 Uiso 0.00113 8
O O4 0.63462 0.44221 0.74275 1.0 Uiso 0.00113 8
O O5 0.75242 0.56204 0.30635 1.0 Uiso 0.00113 8
O O6 0.62645 0.49349 0.2064 1.0 Uiso 0.00113 8
O O7 0.61837 0.62997 0.34592 1.0 Uiso 0.00113 8
O O8 0.84068 0.51982 0.48882 1.0 Uiso 0.00113 8
O O9 0.85918 0.49824 0.22132 1.0 Uiso 0.00113 8
O O10 0.88203 0.43197 0.74783 1.0 Uiso 0.00113 8
O O11 0.92136 0.4202 -0.00746 1.0 Uiso 0.00113 8
O O12 1.01487 0.49539 0.17445 1.0 Uiso 0.00113 8
Cu Cu1 0.75 0.75 -0.12968 1.0 Uiso 0.09391 2
N N1 0.6722 0.8387 -0.17863 1.0 Uiso 0.2496 8
C C1 0.6931 0.8973 -0.07219 0.796 Uiso 0.2496 8
C C2 0.739 0.913 -0.18646 0.5 Uiso 0.2496 8
C C3 0.8015 0.8988 -0.09062 1.0 Uiso 0.2496 8
N N11 1.25 0.75 0.0 1.0 Uiso 0.0111 2
C C11 1.19849 0.7052 0.07806 0.86934 Uiso 0.01708 8
C C12 1.17034 0.74224 0.0263 0.13066 Uiso 0.01708 8
C C13 1.15989 0.74516 0.19072 1.0 Uiso 0.01708 8
O O13 0.75 0.75 0.62906 1.0 Uiso 0.2215 2
O O14 0.75 0.75 0.09787 1.0 Uiso 0.19252 2
Si SI30 0.66733 0.43493 0.59263 0.3 Uiso 0.00572 8
Si SI31 0.83241 0.55072 0.34042 0.3 Uiso 0.00572 8
Si SI32 1.05259 0.5617 0.16635 0.3 Uiso 0.00572 8
O O16 0.75 0.75 0.40479 0.67952 Uiso 0.06311 2
O O17 0.75 0.25 0.5 0.46722 Uiso 0.08659 2
C C4 0.3161 0.1076 0.29142 0.204 Uiso 0.2496 8

loop_
_atom_type_symbol
_atom_type_number_in_cell
_atom_type_scat_dispersion_real
_atom_type_scat_dispersion_imag
_atom_type_scat_Cromer_Mann_a1
_atom_type_scat_Cromer_Mann_a2
_atom_type_scat_Cromer_Mann_a3
_atom_type_scat_Cromer_Mann_a4
_atom_type_scat_Cromer_Mann_b1
_atom_type_scat_Cromer_Mann_b2
_atom_type_scat_Cromer_Mann_b3
_atom_type_scat_Cromer_Mann_b4
_atom_type_scat_Cromer_Mann_c
_atom_type_scat_source
P 16.8 0.000 0.000 6.43450 1.90670 4.17910 27.1570 1.78000 0.52600 1.49080 68.1645 1.11490 International_Tables_Vol_C
Al 24.0 0.000 0.000 6.42020 3.03870 1.90020 0.74260 1.59360 31.5472 1.96460 85.0886 1.11510 International_Tables_Vol_C
O 102.293 0.000 0.000 3.04850 13.2771 2.28680 5.70110 1.54630 0.32390 0.86700 32.9089 0.25080 International_Tables_Vol_C
Cu 2.0 0.000 0.000 13.3380 3.58280 7.16760 0.24700 5.61580 11.3966 1.67350 64.8126 1.19100 International_Tables_Vol_C
N 10.0 0.000 0.000 12.2126 0.00570 3.13220 9.89330 2.01250 28.9975 1.16630 0.58260 -11.529 International_Tables_Vol_C
C 36.0 0.000 0.000 2.31000 20.8439 1.02000 10.2075 1.58860 0.56870 0.86500 51.6512 0.21560 International_Tables_Vol_C
Si 7.2 0.000 0.000 6.29150 2.43860 3.03530 32.3337 1.98910 0.67850 1.54100 81.6937 1.14070 International_Tables_Vol_C

loop_
_geom_angle_atom_site_label_1
_geom_angle_atom_site_label_2
_geom_angle_atom_site_label_3
_geom_angle
_geom_angle_site_symmetry_1
_geom_angle_site_symmetry_3
_geom_angle_publ_flag
O1 P1 O2 110.1499 1_555 1_555 n
O1 P1 O3 112.93130(20) 1_555 1_555 n
O1 P1 O4 112.24820(20) 1_555 1_555 n
O2 P1 O3 108.2803 1_555 1_555 n
O2 P1 O4 104.13430(10) 1_555 1_555 n
O3 P1 O4 108.66140(10) 1_555 1_555 n
O5 P2 O7 110.9825 1_555 2_655 n
O5 P2 O8 109.9609 1_555 1_555 n
O5 P2 O9 104.29120(10) 1_555 1_555 n
O7 P2 O8 104.50480(10) 2_655 1_555 n
O7 P2 O9 114.6148 2_655 1_555 n
O8 P2 O9 112.59140(20) 1_555 1_555 n
O6 P3 O10 105.43990(10) 2_655 -1_766 n
O6 P3 O12 113.1832 2_655 1_555 n
O6 P3 SI32 75.62740(10) 2_655 1_555 n
O10 P3 O12 116.66870(10) -1_766 1_555 n
O10 P3 SI32 56.57210(10) -1_766 1_555 n
O12 P3 SI32 86.7616 1_555 1_555 n
P1 O1 SI30 0.0 1_555 1_555 n
P1 O2 Al2 152.95580(10) 1_555 1_555 n
P1 O2 SI30 0.0 1_555 1_555 n
Al2 O2 SI30 152.95580(10) 1_555 1_555 n
P1 O3 SI30 0.0 1_555 1_555 n
P1 O4 SI30 0.0 1_555 1_555 n
P2 O5 SI31 0.0 1_555 1_555 n
P3 O6 SI32 0.0 4_565 4_565 n
P2 O7 SI31 0.0 4_565 4_565 n
P2 O8 SI31 0.0 1_555 1_555 n
P2 O9 SI31 0.0 1_555 1_555 n
P3 O10 SI32 0.0 -1_766 -1_766 n
P3 O12 SI32 0.0 1_555 1_555 n
O1 SI30 O2 110.1499 1_555 1_555 n
O1 SI30 O3 112.93130(20) 1_555 1_555 n
O1 SI30 O4 112.24820(20) 1_555 1_555 n
O2 SI30 O3 108.2803 1_555 1_555 n
O2 SI30 O4 104.13430(10) 1_555 1_555 n
O3 SI30 O4 108.66140(10) 1_555 1_555 n
O5 SI31 O7 110.9825 1_555 2_655 n
O5 SI31 O8 109.9609 1_555 1_555 n
O5 SI31 O9 104.29120(10) 1_555 1_555 n
O7 SI31 O8 104.50480(10) 2_655 1_555 n
O7 SI31 O9 114.6148 2_655 1_555 n
O8 SI31 O9 112.59140(20) 1_555 1_555 n
P3 SI32 O6 104.20330(10) 1_555 2_655 n
P3 SI32 O10 123.27470(10) 1_555 -1_766 n
P3 SI32 O12 93.0502 1_555 1_555 n
O6 SI32 O10 105.62690(10) 2_655 -1_766 n
O6 SI32 O12 113.2673 2_655 1_555 n
O10 SI32 O12 116.85190(10) -1_766 1_555 n

loop_
_geom_bond_atom_site_label_1
_geom_bond_atom_site_label_2
_geom_bond_distance
_geom_bond_site_symmetry_2
_geom_bond_publ_flag
P1 O1 1.47752 1_555 n
P1 O2 1.557 1_555 n
P1 O3 1.51683 1_555 n
P1 O4 1.544070(10) 1_555 n
P2 O5 1.54533 1_555 n
P2 O7 1.44927 2_655 n
P2 O8 1.517840(10) 1_555 n
P2 O9 1.5711 1_555 n
P3 Al3 3.074220(10) -1_765 n
P3 O6 1.5352 2_655 n
P3 O10 1.47277 -1_766 n
P3 O11 1.602750(10) -1_765 n
P3 O12 1.42969 1_555 n
P3 SI32 0.0047 1_555 n
Al1 O1 1.792510(10) 1_555 n
Al1 O5 1.70153 1_555 n
Al1 O6 1.72559 1_555 n
Al1 O7 1.81329 1_555 n
Al1 SI32 3.107130(10) 4_565 n
Al2 O2 1.65993 1_555 n
Al2 O3 1.8004 -2_566 n
Al2 O8 1.8821 1_555 n
Al2 O10 1.716400(10) 1_555 n
Al2 SI32 3.105450(10) -1_766 n
Al3 P3 3.074220(10) -1_765 n
Al3 O4 1.71626 -2_566 n
Al3 O9 1.7934 1_555 n
Al3 O11 1.627690(10) 1_555 n
Al3 O12 1.88042 1_555 n
Al3 SI30 3.101200(10) -2_566 n
Al3 SI32 3.078890(10) -1_765 n
O1 P1 1.47752 1_555 n
O1 Al1 1.792510(10) 1_555 n
O1 SI30 1.47752 1_555 n
O2 P1 1.557 1_555 n
O2 Al2 1.65993 1_555 n
O2 SI30 1.557 1_555 n
O3 P1 1.51683 1_555 n
O3 Al2 1.8004 -4_646 n
O3 SI30 1.51683 1_555 n
O4 P1 1.544070(10) 1_555 n
O4 Al3 1.71626 -4_646 n
O4 SI30 1.544070(10) 1_555 n
O5 P2 1.54533 1_555 n
O5 Al1 1.70153 1_555 n
O5 SI31 1.54533 1_555 n
O6 P3 1.5352 4_565 n
O6 Al1 1.72559 1_555 n
O6 SI32 1.53404 4_565 n
O7 P2 1.44927 4_565 n
O7 Al1 1.81329 1_555 n
O7 SI31 1.44927 4_565 n
O8 P2 1.517840(10) 1_555 n
O8 Al2 1.8821 1_555 n
O8 SI31 1.517840(10) 1_555 n
O9 P2 1.5711 1_555 n
O9 Al3 1.7934 1_555 n
O9 SI31 1.5711 1_555 n
O10 P3 1.47277 -1_766 n
O10 Al2 1.716400(10) 1_555 n
O10 SI32 1.47018 -1_766 n
O11 P3 1.602750(10) -1_765 n
O11 Al3 1.627690(10) 1_555 n
O11 SI32 1.607120(10) -1_765 n
O12 P3 1.42969 1_555 n
O12 Al3 1.88042 1_555 n
O12 SI32 1.42943 1_555 n
Cu1 N1 2.25516 1_555 n
Cu1 N1 2.25516 2_655 n
Cu1 N1 2.25516 3_665 n
Cu1 N1 2.25516 4_565 n
Cu1 O13 2.267550(10) 1_554 n
Cu1 O14 2.13880(10) 1_555 n
N1 Cu1 2.25516 1_555 n
N1 C1 1.53499 1_555 n
N1 C2 1.87102 1_555 n
N1 C3 1.71284 2_655 n
N1 C4 1.47697 -1_665 n
C1 N1 1.53499 1_555 n
C1 C2 1.40622 1_555 n
C1 C3 2.03595 1_555 n
C1 C4 2.069770(10) -1_665 n
C2 N1 1.87102 1_555 n
C2 C1 1.40622 1_555 n
C2 C3 1.49989 1_555 n
C2 C4 1.47814 -1_665 n
C3 N1 1.71284 4_565 n
C3 C1 2.03595 1_555 n
C3 C2 1.49989 1_555 n
N11 C11 1.47302 1_555 n
N11 C11 1.47302 3_765 n
N11 C11 1.47302 -2_575 n
N11 C11 1.47302 -4_745 n
N11 C12 1.51799 1_555 n
N11 C12 1.51799 3_765 n
N11 C12 1.51799 -2_575 n
N11 C12 1.51799 -4_745 n
C11 N11 1.47302 1_555 n
C11 C12 0.99731 1_555 n
C11 C12 1.61786 -4_745 n
C11 C13 1.48396 1_555 n
C12 N11 1.51799 1_555 n
C12 C11 0.99731 1_555 n
C12 C11 1.61786 -2_575 n
C12 C12 2.17504 -2_575 n
C12 C12 2.17504 -4_745 n
C12 C13 1.558600(10) 1_555 n
C13 C11 1.48396 1_555 n
C13 C12 1.558600(10) 1_555 n
O13 Cu1 2.267550(10) 1_556 n
O13 O16 2.107960(10) 1_555 n
O14 Cu1 2.13880(10) 1_555 n
SI30 Al3 3.101200(10) -4_646 n
SI30 O1 1.47752 1_555 n
SI30 O2 1.557 1_555 n
SI30 O3 1.51683 1_555 n
SI30 O4 1.544070(10) 1_555 n
SI31 O5 1.54533 1_555 n
SI31 O7 1.44927 2_655 n
SI31 O8 1.517840(10) 1_555 n
SI31 O9 1.5711 1_555 n
SI32 P3 0.0047 1_555 n
SI32 Al1 3.107130(10) 2_655 n
SI32 Al2 3.105450(10) -1_766 n
SI32 Al3 3.078890(10) -1_765 n
SI32 O6 1.53404 2_655 n
SI32 O10 1.47018 -1_766 n
SI32 O11 1.607120(10) -1_765 n
SI32 O12 1.42943 1_555 n
O16 O13 2.107960(10) 1_555 n
C4 N1 1.47697 -1_665 n
C4 C1 2.069770(10) -1_665 n
C4 C2 1.47814 -1_665 n
